data_2239221
loop_
_publ_author_name
'Yang, Liguo'

_publ_section_title
;
 Bis(\m-nitrato-\k^2^<i>O</i>:<i>O</i>)bis{[1,2-bis(diisopropylphosphanyl)-1,2-dicarba-<i>closo</i>-dodecaborane-\k^2^<i>P</i>,<i>P</i>']silver(I)}
 dichloromethane disolvate
;
_journal_coeditor_code RZ5111
_journal_issue 4
_journal_name_full 'Acta Crystallographica Section E'
_journal_page_first m141
_journal_paper_doi 10.1107/S1600536814006084
_journal_volume 70
_journal_year 2014
_chemical_formula_iupac '[Ag2 (N O3)2 (C14 H38 B10 P2)2], 2C H2 Cl2'
_chemical_formula_moiety 'C28 H76 Ag2 B20 N2 O6 P4, 2(C H2 Cl2)'
_chemical_formula_sum 'C30 H80 Ag2 B20 Cl4 N2 O6 P4'
_chemical_formula_weight 1262.58
_chemical_name_systematic
;Bis(\m-nitrato-\k^2^<i>O</i>:<i>O</i>)bis{[1,2-bis(diisopropylphosphanyl)-1,2-dicarba-<i>closo</i>-dodecaborane-\k^2^<i>P</i>,<i>P</i>']silver(I)}
dichloromethane disolvate
;
_space_group_IT_number 14
_symmetry_cell_setting monoclinic
_symmetry_space_group_name_Hall '-P 2yn'
_symmetry_space_group_name_H-M 'P 1 21/n 1'
_atom_sites_solution_hydrogens geom
_atom_sites_solution_primary direct
_atom_sites_solution_secondary difmap
_audit_creation_method SHELXL-97
_cell_angle_alpha 90.00
_cell_angle_beta 107.734(2)
_cell_angle_gamma 90.00
_cell_formula_units_Z 2
_cell_length_a 13.9256(15)
_cell_length_b 10.3003(10)
_cell_length_c 21.8075(19)
_cell_measurement_reflns_used 5416
_cell_measurement_temperature 298(2)
_cell_measurement_theta_max 26.3915
_cell_measurement_theta_min 2.5035
_cell_volume 2979.4(5)
_computing_cell_refinement 'SAINT (Siemens, 1996)'
_computing_data_collection 'SMART (Siemens, 1996)'
_computing_data_reduction 'SAINT (Siemens, 1996)'
_computing_molecular_graphics 'SHELXTL (Sheldrick, 2008)'
_computing_publication_material 'SHELXTL (Sheldrick, 2008)'
_computing_structure_refinement 'SHELXL97 (Sheldrick, 2008)'
_computing_structure_solution 'SHELXS97 (Sheldrick, 2008)'
_diffrn_ambient_temperature 298(2)
_diffrn_measured_fraction_theta_full 0.999
_diffrn_measured_fraction_theta_max 0.999
_diffrn_measurement_device_type 'Bruker SMART1000 CCD'
_diffrn_measurement_method 'phi and omega scans'
_diffrn_radiation_monochromator graphite
_diffrn_radiation_source 'fine-focus sealed tube'
_diffrn_radiation_type MoK\a
_diffrn_radiation_wavelength 0.71073
_diffrn_reflns_av_R_equivalents 0.0270
_diffrn_reflns_av_sigmaI/netI 0.0322
_diffrn_reflns_limit_h_max 16
_diffrn_reflns_limit_h_min -13
_diffrn_reflns_limit_k_max 11
_diffrn_reflns_limit_k_min -12
_diffrn_reflns_limit_l_max 25
_diffrn_reflns_limit_l_min -25
_diffrn_reflns_number 14624
_diffrn_reflns_theta_full 25.01
_diffrn_reflns_theta_max 25.01
_diffrn_reflns_theta_min 1.55
_exptl_absorpt_coefficient_mu 0.982
_exptl_absorpt_correction_T_max 0.7505
_exptl_absorpt_correction_T_min 0.6774
_exptl_absorpt_correction_type multi-scan
_exptl_absorpt_process_details '(SADABS; Sheldrick, 1996)'
_exptl_crystal_colour yellow
_exptl_crystal_density_diffrn 1.407
_exptl_crystal_density_method 'not measured'
_exptl_crystal_description block
_exptl_crystal_F_000 1288
_exptl_crystal_size_max 0.43
_exptl_crystal_size_mid 0.36
_exptl_crystal_size_min 0.31
_refine_diff_density_max 0.370
_refine_diff_density_min -0.408
_refine_ls_extinction_method none
_refine_ls_goodness_of_fit_ref 1.048
_refine_ls_hydrogen_treatment constr
_refine_ls_matrix_type full
_refine_ls_number_parameters 315
_refine_ls_number_reflns 5264
_refine_ls_number_restraints 6
_refine_ls_restrained_S_all 1.067
_refine_ls_R_factor_all 0.0571
_refine_ls_R_factor_gt 0.0341
_refine_ls_shift/su_max 0.001
_refine_ls_shift/su_mean 0.000
_refine_ls_structure_factor_coef Fsqd
_refine_ls_weighting_details 'calc w=1/[\s^2^(Fo^2^)+(0.0346P)^2^+2.5405P] where P=(Fo^2^+2Fc^2^)/3'
_refine_ls_weighting_scheme calc
_refine_ls_wR_factor_gt 0.0754
_refine_ls_wR_factor_ref 0.0911
_reflns_number_gt 3849
_reflns_number_total 5264
_reflns_threshold_expression I>2sigma(I)
_cod_data_source_file rz5111sup1.cf
_cod_data_source_block I
_cod_original_sg_symbol_H-M 'P 21/n'
_cod_database_code 2239221
_cod_database_fobs_code 2239221

loop_
_symmetry_equiv_pos_as_xyz
'x, y, z'
'-x+1/2, y+1/2, -z+1/2'
'-x, -y, -z'
'x-1/2, -y-1/2, z-1/2'

loop_
_atom_site_type_symbol
_atom_site_label
_atom_site_fract_x
_atom_site_fract_y
_atom_site_fract_z
_atom_site_U_iso_or_equiv
_atom_site_adp_type
_atom_site_calc_flag
_atom_site_refinement_flags
_atom_site_occupancy
_atom_site_symmetry_multiplicity
Ag Ag1 0.64127(2) 0.05086(3) 0.027639(15) 0.05747(12) Uani d U 1 1
P P1 0.78280(7) 0.00794(9) 0.12339(4) 0.0422(2) Uani d U 1 1
P P2 0.72744(7) 0.21677(9) -0.01656(4) 0.0446(2) Uani d U 1 1
C C1 0.8795(2) 0.1294(3) 0.11955(16) 0.0440(8) Uani d . 1 1
C C9 0.7616(3) 0.0450(4) 0.20219(18) 0.0593(10) Uani d . 1 1
H H9 0.7704 0.1390 0.2084 0.071 Uiso calc R 1 1
B B1 0.9356(3) 0.1167(4) 0.05903(19) 0.0444(10) Uani d . 1 1
H H1 0.9201 0.0326 0.0264 0.053 Uiso calc R 1 1
N N1 0.5539(3) -0.1960(3) -0.05564(16) 0.0570(8) Uani d . 1 1
C C2 0.8493(2) 0.2413(3) 0.04724(16) 0.0416(8) Uani d . 1 1
C C10 0.8432(3) -0.1537(4) 0.13410(18) 0.0573(10) Uani d . 1 1
H H10 0.8990 -0.1541 0.1744 0.069 Uiso calc R 1 1
B B2 1.0566(3) 0.1903(6) 0.0910(2) 0.0707(15) Uani d . 1 1
H H2 1.1236 0.1544 0.0796 0.085 Uiso calc R 1 1
C C3 0.7665(3) 0.1644(4) -0.08742(17) 0.0561(10) Uani d . 1 1
H H3 0.8300 0.1170 -0.0699 0.067 Uiso calc R 1 1
B B3 0.9592(3) 0.2734(5) 0.0328(2) 0.0561(11) Uani d . 1 1
H H3A 0.9641 0.2913 -0.0159 0.067 Uiso calc R 1 1
C C11 0.8355(4) -0.0186(5) 0.26173(19) 0.0807(14) Uani d . 1 1
H H11A 0.8263 0.0183 0.3000 0.121 Uiso calc R 1 1
H H11B 0.9034 -0.0035 0.2615 0.121 Uiso calc R 1 1
H H11C 0.8230 -0.1103 0.2609 0.121 Uiso calc R 1 1
C C4 0.6685(3) 0.3796(4) -0.0364(2) 0.0689(12) Uani d . 1 1
H H4 0.7133 0.4354 -0.0518 0.083 Uiso calc R 1 1
C C5 0.6447(4) 0.4463(5) 0.0192(3) 0.0957(18) Uani d . 1 1
H H5A 0.6085 0.5252 0.0042 0.143 Uiso calc R 1 1
H H5B 0.7064 0.4659 0.0522 0.143 Uiso calc R 1 1
H H5C 0.6042 0.3899 0.0362 0.143 Uiso calc R 1 1
B B4 0.9034(4) 0.3850(5) 0.0729(2) 0.0642(13) Uani d . 1 1
H H4A 0.8710 0.4777 0.0511 0.077 Uiso calc R 1 1
B B5 1.0043(3) 0.1015(6) 0.1427(2) 0.0632(13) Uani d . 1 1
H H5 1.0375 0.0091 0.1644 0.076 Uiso calc R 1 1
C C12 0.7628(4) -0.2512(4) 0.1399(2) 0.0877(15) Uani d . 1 1
H H12A 0.7069 -0.2500 0.1011 0.132 Uiso calc R 1 1
H H12B 0.7399 -0.2278 0.1757 0.132 Uiso calc R 1 1
H H12C 0.7914 -0.3368 0.1466 0.132 Uiso calc R 1 1
B B6 0.8485(4) 0.2899(4) 0.1227(2) 0.0564(12) Uani d . 1 1
H H6 0.7772 0.3170 0.1311 0.068 Uiso calc R 1 1
B B7 0.9491(4) 0.2154(5) 0.1833(2) 0.0691(14) Uani d . 1 1
H H7 0.9461 0.1996 0.2326 0.083 Uiso calc R 1 1
B B8 1.0358(4) 0.3580(6) 0.1012(3) 0.0831(18) Uani d . 1 1
H H8 1.0901 0.4327 0.0973 0.100 Uiso calc R 1 1
B B9 0.9660(5) 0.3716(6) 0.1566(3) 0.0857(18) Uani d . 1 1
H H9A 0.9730 0.4561 0.1885 0.103 Uiso calc R 1 1
C C6 0.6908(4) 0.0662(5) -0.1280(2) 0.0913(16) Uani d . 1 1
H H6A 0.6276 0.1087 -0.1477 0.137 Uiso calc R 1 1
H H6B 0.6812 -0.0028 -0.1008 0.137 Uiso calc R 1 1
H H6C 0.7162 0.0312 -0.1608 0.137 Uiso calc R 1 1
C C7 0.7878(4) 0.2708(5) -0.1299(2) 0.0828(14) Uani d . 1 1
H H7A 0.8179 0.2334 -0.1600 0.124 Uiso calc R 1 1
H H7B 0.8331 0.3333 -0.1036 0.124 Uiso calc R 1 1
H H7C 0.7258 0.3128 -0.1530 0.124 Uiso calc R 1 1
B B10 1.0634(4) 0.2546(7) 0.1678(3) 0.0881(19) Uani d . 1 1
H H10A 1.1353 0.2624 0.2067 0.106 Uiso calc R 1 1
C C13 0.6523(4) 0.0158(6) 0.1985(2) 0.0881(15) Uani d . 1 1
H H13A 0.6403 -0.0759 0.1932 0.132 Uiso calc R 1 1
H H13B 0.6077 0.0611 0.1625 0.132 Uiso calc R 1 1
H H13C 0.6403 0.0440 0.2375 0.132 Uiso calc R 1 1
C C8 0.5700(4) 0.3571(6) -0.0918(3) 0.111(2) Uani d . 1 1
H H8A 0.5254 0.3032 -0.0769 0.166 Uiso calc R 1 1
H H8B 0.5853 0.3150 -0.1270 0.166 Uiso calc R 1 1
H H8C 0.5381 0.4390 -0.1060 0.166 Uiso calc R 1 1
C C14 0.8825(4) -0.1983(4) 0.0795(2) 0.0742(13) Uani d . 1 1
H H14A 0.8987 -0.2891 0.0845 0.111 Uiso calc R 1 1
H H14B 0.9419 -0.1498 0.0807 0.111 Uiso calc R 1 1
H H14C 0.8317 -0.1841 0.0390 0.111 Uiso calc R 1 1
Cl Cl1 0.32691(14) 0.43727(14) 0.21349(8) 0.1137(5) Uani d . 1 1
Cl Cl2 0.42679(13) 0.19019(16) 0.24175(8) 0.1185(5) Uani d . 1 1
O O2 0.52475(19) -0.0987(3) -0.03220(15) 0.0713(8) Uani d U 1 1
O O3 0.6446(2) -0.2156(3) -0.04215(16) 0.0875(10) Uani d . 1 1
O O1 0.4915(3) -0.2662(3) -0.09218(17) 0.0919(11) Uani d . 1 1
C C15 0.3518(5) 0.2913(6) 0.1839(2) 0.1077(19) Uani d . 1 1
H H15A 0.3848 0.3072 0.1513 0.129 Uiso calc R 1 1
H H15B 0.2885 0.2476 0.1632 0.129 Uiso calc R 1 1

loop_
_atom_site_aniso_label
_atom_site_aniso_U_11
_atom_site_aniso_U_22
_atom_site_aniso_U_33
_atom_site_aniso_U_12
_atom_site_aniso_U_13
_atom_site_aniso_U_23
Ag1 0.03991(16) 0.0667(2) 0.0621(2) -0.01337(14) 0.01007(13) 0.00590(16)
P1 0.0444(5) 0.0431(5) 0.0413(5) -0.0005(4) 0.0163(4) 0.0016(4)
P2 0.0398(5) 0.0418(5) 0.0504(5) 0.0021(4) 0.0111(4) 0.0074(4)
C1 0.0428(19) 0.048(2) 0.0401(18) -0.0014(16) 0.0118(15) -0.0069(16)
C9 0.067(3) 0.068(3) 0.051(2) 0.003(2) 0.031(2) 0.001(2)
B1 0.034(2) 0.052(3) 0.048(2) 0.0008(18) 0.0145(18) -0.002(2)
N1 0.058(2) 0.054(2) 0.064(2) -0.0071(18) 0.0267(18) -0.0053(18)
C2 0.0419(19) 0.0362(19) 0.050(2) -0.0049(15) 0.0188(16) -0.0041(16)
C10 0.074(3) 0.044(2) 0.054(2) 0.010(2) 0.019(2) 0.0049(18)
B2 0.039(2) 0.097(4) 0.072(3) -0.014(3) 0.011(2) -0.004(3)
C3 0.062(2) 0.061(3) 0.044(2) -0.005(2) 0.0133(18) 0.0022(18)
B3 0.048(3) 0.059(3) 0.066(3) -0.015(2) 0.025(2) -0.002(2)
C11 0.101(4) 0.100(4) 0.043(2) 0.009(3) 0.024(2) 0.005(2)
C4 0.059(3) 0.056(3) 0.094(3) 0.017(2) 0.027(2) 0.022(2)
C5 0.091(4) 0.064(3) 0.150(5) 0.035(3) 0.062(4) 0.021(3)
B4 0.075(3) 0.043(3) 0.082(3) -0.022(2) 0.034(3) -0.013(2)
B5 0.039(2) 0.086(4) 0.054(3) -0.002(2) -0.001(2) -0.001(3)
C12 0.130(5) 0.050(3) 0.095(4) -0.010(3) 0.052(3) 0.010(3)
B6 0.072(3) 0.047(3) 0.056(3) -0.009(2) 0.028(2) -0.017(2)
B7 0.067(3) 0.088(4) 0.048(3) -0.026(3) 0.010(2) -0.022(3)
B8 0.070(3) 0.094(4) 0.083(4) -0.045(3) 0.020(3) -0.019(3)
B9 0.102(5) 0.080(4) 0.077(4) -0.045(4) 0.029(3) -0.038(3)
C6 0.116(4) 0.088(4) 0.062(3) -0.031(3) 0.015(3) -0.014(3)
C7 0.102(4) 0.089(4) 0.063(3) -0.010(3) 0.033(3) 0.014(3)
B10 0.062(3) 0.121(5) 0.070(3) -0.040(3) 0.003(3) -0.018(3)
C13 0.079(3) 0.123(4) 0.079(3) 0.004(3) 0.049(3) 0.011(3)
C8 0.073(3) 0.118(5) 0.124(5) 0.029(3) 0.004(3) 0.047(4)
C14 0.097(4) 0.046(2) 0.087(3) 0.015(2) 0.039(3) -0.001(2)
Cl1 0.1405(14) 0.0763(9) 0.1027(10) -0.0029(9) 0.0049(9) 0.0015(8)
Cl2 0.1154(12) 0.1009(11) 0.1187(12) 0.0243(9) 0.0050(9) -0.0136(9)
O2 0.0384(14) 0.0748(18) 0.101(2) -0.0155(11) 0.0213(11) -0.0315(15)
O3 0.066(2) 0.099(3) 0.097(2) 0.0177(18) 0.0253(18) -0.013(2)
O1 0.093(2) 0.085(2) 0.101(2) -0.035(2) 0.035(2) -0.040(2)
C15 0.107(4) 0.136(5) 0.070(3) 0.010(4) 0.014(3) -0.028(3)

loop_
_atom_type_symbol
_atom_type_description
_atom_type_scat_dispersion_real
_atom_type_scat_dispersion_imag
_atom_type_scat_source
C C 0.0033 0.0016 'International Tables Vol C Tables 4.2.6.8 and 6.1.1.4'
H H 0.0000 0.0000 'International Tables Vol C Tables 4.2.6.8 and 6.1.1.4'
O O 0.0106 0.0060 'International Tables Vol C Tables 4.2.6.8 and 6.1.1.4'
N N 0.0061 0.0033 'International Tables Vol C Tables 4.2.6.8 and 6.1.1.4'
B B 0.0013 0.0007 'International Tables Vol C Tables 4.2.6.8 and 6.1.1.4'
P P 0.1023 0.0942 'International Tables Vol C Tables 4.2.6.8 and 6.1.1.4'
Cl Cl 0.1484 0.1585 'International Tables Vol C Tables 4.2.6.8 and 6.1.1.4'
Ag Ag -0.8971 1.1015 'International Tables Vol C Tables 4.2.6.8 and 6.1.1.4'

loop_
_geom_angle_atom_site_label_1
_geom_angle_atom_site_label_2
_geom_angle_atom_site_label_3
_geom_angle_site_symmetry_1
_geom_angle_site_symmetry_3
_geom_angle
O2 Ag1 O2 . 3_655 69.06(12)
O2 Ag1 P1 . . 127.18(8)
O2 Ag1 P1 3_655 . 122.75(8)
O2 Ag1 P2 . . 125.65(8)
O2 Ag1 P2 3_655 . 117.89(8)
P1 Ag1 P2 . . 95.65(3)
C10 P1 C1 . . 107.71(17)
C10 P1 C9 . . 105.13(18)
C1 P1 C9 . . 102.90(17)
C10 P1 Ag1 . . 119.34(13)
C1 P1 Ag1 . . 104.33(11)
C9 P1 Ag1 . . 115.98(13)
C2 P2 C4 . . 106.85(18)
C2 P2 C3 . . 103.26(16)
C4 P2 C3 . . 106.71(19)
C2 P2 Ag1 . . 104.24(11)
C4 P2 Ag1 . . 119.11(14)
C3 P2 Ag1 . . 115.17(13)
B5 C1 B7 . . 63.9(3)
B5 C1 B6 . . 113.8(3)
B7 C1 B6 . . 63.2(3)
B5 C1 B1 . . 63.3(2)
B7 C1 B1 . . 113.0(3)
B6 C1 B1 . . 106.3(3)
B5 C1 P1 . . 124.6(3)
B7 C1 P1 . . 124.0(3)
B6 C1 P1 . . 116.9(3)
B1 C1 P1 . . 119.0(2)
B5 C1 C2 . . 107.6(3)
B7 C1 C2 . . 107.1(3)
B6 C1 C2 . . 56.8(2)
B1 C1 C2 . . 56.53(19)
P1 C1 C2 . . 117.8(2)
C13 C9 C11 . . 111.1(4)
C13 C9 P1 . . 110.2(3)
C11 C9 P1 . . 115.9(3)
C13 C9 H9 . . 106.3
C11 C9 H9 . . 106.3
P1 C9 H9 . . 106.3
C2 B1 C1 . . 66.5(2)
C2 B1 B3 . . 57.6(2)
C1 B1 B3 . . 110.3(3)
C2 B1 B2 . . 105.9(3)
C1 B1 B2 . . 105.1(3)
B3 B1 B2 . . 59.6(3)
C2 B1 B5 . . 110.4(3)
C1 B1 B5 . . 56.9(2)
B3 B1 B5 . . 108.3(3)
B2 B1 B5 . . 59.4(3)
C2 B1 H1 . . 120.0
C1 B1 H1 . . 120.6
B3 B1 H1 . . 121.7
B2 B1 H1 . . 124.3
B5 B1 H1 . . 122.0
O1 N1 O3 . . 122.5(4)
O1 N1 O2 . . 119.1(4)
O3 N1 O2 . . 118.3(3)
B4 C2 B3 . . 63.1(3)
B4 C2 B1 . . 112.7(3)
B3 C2 B1 . . 62.8(2)
B4 C2 B6 . . 63.8(3)
B3 C2 B6 . . 113.1(3)
B1 C2 B6 . . 106.4(3)
B4 C2 P2 . . 125.8(3)
B3 C2 P2 . . 124.2(3)
B1 C2 P2 . . 116.6(2)
B6 C2 P2 . . 119.0(2)
B4 C2 C1 . . 107.2(3)
B3 C2 C1 . . 106.9(3)
B1 C2 C1 . . 57.0(2)
B6 C2 C1 . . 56.4(2)
P2 C2 C1 . . 117.5(2)
C14 C10 C12 . . 108.2(3)
C14 C10 P1 . . 115.5(3)
C12 C10 P1 . . 106.5(3)
C14 C10 H10 . . 108.8
C12 C10 H10 . . 108.8
P1 C10 H10 . . 108.8
B3 B2 B5 . . 109.4(3)
B3 B2 B8 . . 60.1(3)
B5 B2 B8 . . 107.9(4)
B3 B2 B10 . . 107.8(4)
B5 B2 B10 . . 60.4(3)
B8 B2 B10 . . 58.9(3)
B3 B2 B1 . . 59.9(2)
B5 B2 B1 . . 60.4(2)
B8 B2 B1 . . 106.9(4)
B10 B2 B1 . . 107.4(3)
B3 B2 H2 . . 121.2
B5 B2 H2 . . 120.8
B8 B2 H2 . . 122.5
B10 B2 H2 . . 122.3
B1 B2 H2 . . 122.2
C7 C3 C6 . . 110.6(3)
C7 C3 P2 . . 117.1(3)
C6 C3 P2 . . 110.2(3)
C7 C3 H3 . . 106.1
C6 C3 H3 . . 106.1
P2 C3 H3 . . 106.1
C2 B3 B4 . . 58.2(2)
C2 B3 B2 . . 108.2(3)
B4 B3 B2 . . 108.5(4)
C2 B3 B8 . . 106.7(3)
B4 B3 B8 . . 60.4(3)
B2 B3 B8 . . 60.1(3)
C2 B3 B1 . . 59.6(2)
B4 B3 B1 . . 106.3(3)
B2 B3 B1 . . 60.4(3)
B8 B3 B1 . . 107.3(4)
C2 B3 H3A . . 122.7
B4 B3 H3A . . 122.4
B2 B3 H3A . . 120.9
B8 B3 H3A . . 122.0
B1 B3 H3A . . 122.3
C9 C11 H11A . . 109.5
C9 C11 H11B . . 109.5
H11A C11 H11B . . 109.5
C9 C11 H11C . . 109.5
H11A C11 H11C . . 109.5
H11B C11 H11C . . 109.5
C5 C4 C8 . . 109.6(4)
C5 C4 P2 . . 114.3(3)
C8 C4 P2 . . 105.7(3)
C5 C4 H4 . . 109.0
C8 C4 H4 . . 109.0
P2 C4 H4 . . 109.0
C4 C5 H5A . . 109.5
C4 C5 H5B . . 109.5
H5A C5 H5B . . 109.5
C4 C5 H5C . . 109.5
H5A C5 H5C . . 109.5
H5B C5 H5C . . 109.5
C2 B4 B3 . . 58.6(2)
C2 B4 B9 . . 107.7(4)
B3 B4 B9 . . 107.9(4)
C2 B4 B8 . . 106.9(4)
B3 B4 B8 . . 60.2(3)
B9 B4 B8 . . 59.8(3)
C2 B4 B6 . . 59.3(2)
B3 B4 B6 . . 106.1(3)
B9 B4 B6 . . 60.1(3)
B8 B4 B6 . . 106.9(4)
C2 B4 H4A . . 122.6
B3 B4 H4A . . 122.5
B9 B4 H4A . . 121.4
B8 B4 H4A . . 122.1
B6 B4 H4A . . 122.7
C1 B5 B2 . . 108.0(3)
C1 B5 B7 . . 58.2(2)
B2 B5 B7 . . 107.5(4)
C1 B5 B10 . . 106.2(4)
B2 B5 B10 . . 59.9(3)
B7 B5 B10 . . 59.6(3)
C1 B5 B1 . . 59.7(2)
B2 B5 B1 . . 60.1(2)
B7 B5 B1 . . 105.8(3)
B10 B5 B1 . . 106.8(4)
C1 B5 H5 . . 122.6
B2 B5 H5 . . 121.3
B7 B5 H5 . . 123.0
B10 B5 H5 . . 122.5
B1 B5 H5 . . 122.5
C10 C12 H12A . . 109.5
C10 C12 H12B . . 109.5
H12A C12 H12B . . 109.5
C10 C12 H12C . . 109.5
H12A C12 H12C . . 109.5
H12B C12 H12C . . 109.5
C1 B6 C2 . . 66.8(2)
C1 B6 B7 . . 57.5(2)
C2 B6 B7 . . 110.5(3)
C1 B6 B9 . . 105.1(4)
C2 B6 B9 . . 105.1(3)
B7 B6 B9 . . 58.8(3)
C1 B6 B4 . . 110.0(3)
C2 B6 B4 . . 56.9(2)
B7 B6 B4 . . 107.5(4)
B9 B6 B4 . . 59.3(3)
C1 B6 H6 . . 120.2
C2 B6 H6 . . 120.2
B7 B6 H6 . . 122.1
B9 B6 H6 . . 124.8
B4 B6 H6 . . 122.4
C1 B7 B9 . . 108.1(4)
C1 B7 B10 . . 106.6(3)
B9 B7 B10 . . 60.5(3)
C1 B7 B5 . . 57.9(2)
B9 B7 B5 . . 108.5(4)
B10 B7 B5 . . 60.4(3)
C1 B7 B6 . . 59.3(2)
B9 B7 B6 . . 60.8(3)
B10 B7 B6 . . 108.0(4)
B5 B7 B6 . . 106.0(3)
C1 B7 H7 . . 123.0
B9 B7 H7 . . 120.7
B10 B7 H7 . . 121.6
B5 B7 H7 . . 122.7
B6 B7 H7 . . 122.2
B10 B8 B9 . . 60.6(4)
B10 B8 B3 . . 108.9(4)
B9 B8 B3 . . 107.3(3)
B10 B8 B2 . . 60.6(3)
B9 B8 B2 . . 107.9(4)
B3 B8 B2 . . 59.8(3)
B10 B8 B4 . . 109.1(4)
B9 B8 B4 . . 59.9(3)
B3 B8 B4 . . 59.4(3)
B2 B8 B4 . . 107.5(3)
B10 B8 H8 . . 120.5
B9 B8 H8 . . 121.9
B3 B8 H8 . . 122.0
B2 B8 H8 . . 121.9
B4 B8 H8 . . 121.8
B7 B9 B8 . . 108.1(4)
B7 B9 B4 . . 109.9(3)
B8 B9 B4 . . 60.2(3)
B7 B9 B10 . . 60.3(3)
B8 B9 B10 . . 59.0(4)
B4 B9 B10 . . 108.1(4)
B7 B9 B6 . . 60.4(3)
B8 B9 B6 . . 107.6(3)
B4 B9 B6 . . 60.6(3)
B10 B9 B6 . . 107.6(4)
B7 B9 H9A . . 120.7
B8 B9 H9A . . 122.3
B4 B9 H9A . . 120.7
B10 B9 H9A . . 122.3
B6 B9 H9A . . 121.8
C3 C6 H6A . . 109.5
C3 C6 H6B . . 109.5
H6A C6 H6B . . 109.5
C3 C6 H6C . . 109.5
H6A C6 H6C . . 109.5
H6B C6 H6C . . 109.5
C3 C7 H7A . . 109.5
C3 C7 H7B . . 109.5
H7A C7 H7B . . 109.5
C3 C7 H7C . . 109.5
H7A C7 H7C . . 109.5
H7B C7 H7C . . 109.5
B8 B10 B7 . . 108.3(4)
B8 B10 B9 . . 60.4(4)
B7 B10 B9 . . 59.2(3)
B8 B10 B2 . . 60.5(3)
B7 B10 B2 . . 107.6(3)
B9 B10 B2 . . 107.7(4)
B8 B10 B5 . . 108.6(4)
B7 B10 B5 . . 60.0(3)
B9 B10 B5 . . 107.2(4)
B2 B10 B5 . . 59.7(3)
B8 B10 H10A . . 120.9
B7 B10 H10A . . 122.0
B9 B10 H10A . . 122.3
B2 B10 H10A . . 121.9
B5 B10 H10A . . 121.9
C9 C13 H13A . . 109.5
C9 C13 H13B . . 109.5
H13A C13 H13B . . 109.5
C9 C13 H13C . . 109.5
H13A C13 H13C . . 109.5
H13B C13 H13C . . 109.5
C4 C8 H8A . . 109.5
C4 C8 H8B . . 109.5
H8A C8 H8B . . 109.5
C4 C8 H8C . . 109.5
H8A C8 H8C . . 109.5
H8B C8 H8C . . 109.5
C10 C14 H14A . . 109.5
C10 C14 H14B . . 109.5
H14A C14 H14B . . 109.5
C10 C14 H14C . . 109.5
H14A C14 H14C . . 109.5
H14B C14 H14C . . 109.5
N1 O2 Ag1 . . 120.2(2)
N1 O2 Ag1 . 3_655 128.4(2)
Ag1 O2 Ag1 . 3_655 110.94(12)
Cl1 C15 Cl2 . . 113.7(3)
Cl1 C15 H15A . . 108.8
Cl2 C15 H15A . . 108.8
Cl1 C15 H15B . . 108.8
Cl2 C15 H15B . . 108.8
H15A C15 H15B . . 107.7

loop_
_geom_bond_atom_site_label_1
_geom_bond_atom_site_label_2
_geom_bond_site_symmetry_2
_geom_bond_distance
Ag1 O2 . 2.328(3)
Ag1 O2 3_655 2.395(3)
Ag1 P1 . 2.4357(9)
Ag1 P2 . 2.4482(10)
P1 C10 . 1.848(4)
P1 C1 . 1.859(4)
P1 C9 . 1.869(4)
P2 C2 . 1.855(3)
P2 C4 . 1.860(4)
P2 C3 . 1.867(4)
C1 B5 . 1.679(5)
C1 B7 . 1.684(5)
C1 B6 . 1.716(6)
C1 B1 . 1.731(5)
C1 C2 . 1.894(5)
C9 C13 . 1.530(6)
C9 C11 . 1.536(6)
C9 H9 . 0.9800
B1 C2 . 1.722(5)
B1 B3 . 1.776(6)
B1 B2 . 1.785(6)
B1 B5 . 1.791(6)
B1 H1 . 1.1000
N1 O1 . 1.221(4)
N1 O3 . 1.223(4)
N1 O2 . 1.248(4)
C2 B4 . 1.678(5)
C2 B3 . 1.686(5)
C2 B6 . 1.723(5)
C10 C14 . 1.525(5)
C10 C12 . 1.537(6)
C10 H10 . 0.9800
B2 B3 . 1.771(7)
B2 B5 . 1.772(7)
B2 B8 . 1.776(9)
B2 B10 . 1.777(8)
B2 H2 . 1.1000
C3 C7 . 1.522(5)
C3 C6 . 1.532(6)
C3 H3 . 0.9800
B3 B4 . 1.761(7)
B3 B8 . 1.776(7)
B3 H3A . 1.1000
C11 H11A . 0.9600
C11 H11B . 0.9600
C11 H11C . 0.9600
C4 C5 . 1.514(6)
C4 C8 . 1.545(6)
C4 H4 . 0.9800
C5 H5A . 0.9600
C5 H5B . 0.9600
C5 H5C . 0.9600
B4 B9 . 1.773(8)
B4 B8 . 1.779(8)
B4 B6 . 1.797(7)
B4 H4A . 1.1000
B5 B7 . 1.779(7)
B5 B10 . 1.786(8)
B5 H5 . 1.1000
C12 H12A . 0.9600
C12 H12B . 0.9600
C12 H12C . 0.9600
B6 B7 . 1.782(7)
B6 B9 . 1.788(7)
B6 H6 . 1.1000
B7 B9 . 1.752(8)
B7 B10 . 1.771(8)
B7 H7 . 1.1000
B8 B10 . 1.748(9)
B8 B9 . 1.772(8)
B8 H8 . 1.1000
B9 B10 . 1.775(9)
B9 H9A . 1.1000
C6 H6A . 0.9600
C6 H6B . 0.9600
C6 H6C . 0.9600
C7 H7A . 0.9600
C7 H7B . 0.9600
C7 H7C . 0.9600
B10 H10A . 1.1000
C13 H13A . 0.9600
C13 H13B . 0.9600
C13 H13C . 0.9600
C8 H8A . 0.9600
C8 H8B . 0.9600
C8 H8C . 0.9600
C14 H14A . 0.9600
C14 H14B . 0.9600
C14 H14C . 0.9600
Cl1 C15 . 1.713(6)
Cl2 C15 . 1.721(6)
O2 Ag1 3_655 2.395(3)
C15 H15A . 0.9700
C15 H15B . 0.9700

loop_
_geom_hbond_atom_site_label_D
_geom_hbond_atom_site_label_H
_geom_hbond_atom_site_label_A
_geom_hbond_site_symmetry_A
_geom_hbond_distance_DH
_geom_hbond_distance_HA
_geom_hbond_distance_DA
_geom_hbond_angle_DHA
C15 H15A O3 3_655 0.97 2.48 3.203(6) 132
C15 H15A O1 3_655 0.97 2.48 3.389(8) 155

loop_
_geom_torsion_atom_site_label_1
_geom_torsion_atom_site_label_2
_geom_torsion_atom_site_label_3
_geom_torsion_atom_site_label_4
_geom_torsion_site_symmetry_1
_geom_torsion_site_symmetry_4
_geom_torsion
O2 Ag1 P1 C10 . . 28.73(18)
O2 Ag1 P1 C10 3_655 . 116.12(17)
P2 Ag1 P1 C10 . . -115.38(15)
O2 Ag1 P1 C1 . . 148.98(14)
O2 Ag1 P1 C1 3_655 . -123.63(14)
P2 Ag1 P1 C1 . . 4.87(12)
O2 Ag1 P1 C9 . . -98.64(18)
O2 Ag1 P1 C9 3_655 . -11.25(18)
P2 Ag1 P1 C9 . . 117.25(15)
O2 Ag1 P2 C2 . . -151.07(14)
O2 Ag1 P2 C2 3_655 . 125.72(13)
P1 Ag1 P2 C2 . . -6.15(11)
O2 Ag1 P2 C4 . . 90.0(2)
O2 Ag1 P2 C4 3_655 . 6.79(19)
P1 Ag1 P2 C4 . . -125.08(17)
O2 Ag1 P2 C3 . . -38.70(17)
O2 Ag1 P2 C3 3_655 . -121.91(16)
P1 Ag1 P2 C3 . . 106.22(14)
C10 P1 C1 B5 . . -15.7(3)
C9 P1 C1 B5 . . 95.0(3)
Ag1 P1 C1 B5 . . -143.5(3)
C10 P1 C1 B7 . . -95.4(3)
C9 P1 C1 B7 . . 15.4(4)
Ag1 P1 C1 B7 . . 136.8(3)
C10 P1 C1 B6 . . -169.9(3)
C9 P1 C1 B6 . . -59.1(3)
Ag1 P1 C1 B6 . . 62.4(3)
C10 P1 C1 B1 . . 60.3(3)
C9 P1 C1 B1 . . 171.0(3)
Ag1 P1 C1 B1 . . -67.5(3)
C10 P1 C1 C2 . . 125.4(2)
C9 P1 C1 C2 . . -123.8(2)
Ag1 P1 C1 C2 . . -2.3(2)
C10 P1 C9 C13 . . -99.3(3)
C1 P1 C9 C13 . . 148.0(3)
Ag1 P1 C9 C13 . . 34.8(4)
C10 P1 C9 C11 . . 27.9(4)
C1 P1 C9 C11 . . -84.7(4)
Ag1 P1 C9 C11 . . 162.1(3)
B5 C1 B1 C2 . . -137.5(3)
B7 C1 B1 C2 . . -95.9(3)
B6 C1 B1 C2 . . -28.6(3)
P1 C1 B1 C2 . . 105.9(3)
B5 C1 B1 B3 . . -99.1(3)
B7 C1 B1 B3 . . -57.5(4)
B6 C1 B1 B3 . . 9.7(4)
P1 C1 B1 B3 . . 144.2(3)
C2 C1 B1 B3 . . 38.3(2)
B5 C1 B1 B2 . . -36.4(3)
B7 C1 B1 B2 . . 5.2(4)
B6 C1 B1 B2 . . 72.5(4)
P1 C1 B1 B2 . . -153.1(3)
C2 C1 B1 B2 . . 101.1(3)
B7 C1 B1 B5 . . 41.6(4)
B6 C1 B1 B5 . . 108.9(3)
P1 C1 B1 B5 . . -116.7(3)
C2 C1 B1 B5 . . 137.5(3)
C1 B1 C2 B4 . . 96.4(3)
B3 B1 C2 B4 . . -40.1(3)
B2 B1 C2 B4 . . -3.6(4)
B5 B1 C2 B4 . . 59.2(4)
C1 B1 C2 B3 . . 136.4(3)
B2 B1 C2 B3 . . 36.5(3)
B5 B1 C2 B3 . . 99.2(3)
C1 B1 C2 B6 . . 28.5(3)
B3 B1 C2 B6 . . -108.0(3)
B2 B1 C2 B6 . . -71.4(3)
B5 B1 C2 B6 . . -8.7(4)
C1 B1 C2 P2 . . -106.9(2)
B3 B1 C2 P2 . . 116.7(3)
B2 B1 C2 P2 . . 153.2(3)
B5 B1 C2 P2 . . -144.1(3)
B3 B1 C2 C1 . . -136.4(3)
B2 B1 C2 C1 . . -99.9(3)
B5 B1 C2 C1 . . -37.2(3)
C4 P2 C2 B4 . . -9.0(4)
C3 P2 C2 B4 . . 103.3(3)
Ag1 P2 C2 B4 . . -136.0(3)
C4 P2 C2 B3 . . -88.4(3)
C3 P2 C2 B3 . . 23.9(3)
Ag1 P2 C2 B3 . . 144.6(3)
C4 P2 C2 B1 . . -162.3(3)
C3 P2 C2 B1 . . -49.9(3)
Ag1 P2 C2 B1 . . 70.7(2)
C4 P2 C2 B6 . . 68.1(3)
C3 P2 C2 B6 . . -179.6(3)
Ag1 P2 C2 B6 . . -58.9(3)
C4 P2 C2 C1 . . 133.0(2)
C3 P2 C2 C1 . . -114.7(2)
Ag1 P2 C2 C1 . . 6.0(2)
B5 C1 C2 B4 . . -67.0(4)
B7 C1 C2 B4 . . 0.3(4)
B6 C1 C2 B4 . . 40.4(3)
B1 C1 C2 B4 . . -106.3(3)
P1 C1 C2 B4 . . 145.8(3)
B5 C1 C2 B3 . . -0.5(4)
B7 C1 C2 B3 . . 66.8(3)
B6 C1 C2 B3 . . 106.8(3)
B1 C1 C2 B3 . . -39.9(3)
P1 C1 C2 B3 . . -147.8(2)
B5 C1 C2 B1 . . 39.3(3)
B7 C1 C2 B1 . . 106.6(3)
B6 C1 C2 B1 . . 146.7(3)
P1 C1 C2 B1 . . -107.9(3)
B5 C1 C2 B6 . . -107.4(3)
B7 C1 C2 B6 . . -40.1(3)
B1 C1 C2 B6 . . -146.7(3)
P1 C1 C2 B6 . . 105.4(3)
B5 C1 C2 P2 . . 144.6(3)
B7 C1 C2 P2 . . -148.1(3)
B6 C1 C2 P2 . . -108.0(3)
B1 C1 C2 P2 . . 105.3(3)
P1 C1 C2 P2 . . -2.7(3)
C1 P1 C10 C14 . . -62.2(3)
C9 P1 C10 C14 . . -171.4(3)
Ag1 P1 C10 C14 . . 56.3(4)
C1 P1 C10 C12 . . 177.7(3)
C9 P1 C10 C12 . . 68.5(3)
Ag1 P1 C10 C12 . . -63.8(3)
C2 B1 B2 B3 . . -35.6(3)
C1 B1 B2 B3 . . -105.0(3)
B5 B1 B2 B3 . . -140.2(4)
C2 B1 B2 B5 . . 104.6(3)
C1 B1 B2 B5 . . 35.3(3)
B3 B1 B2 B5 . . 140.2(4)
C2 B1 B2 B8 . . 3.3(4)
C1 B1 B2 B8 . . -66.1(4)
B3 B1 B2 B8 . . 38.9(3)
B5 B1 B2 B8 . . -101.4(4)
C2 B1 B2 B10 . . 65.2(4)
C1 B1 B2 B10 . . -4.1(5)
B3 B1 B2 B10 . . 100.8(4)
B5 B1 B2 B10 . . -39.4(4)
C2 P2 C3 C7 . . -86.8(3)
C4 P2 C3 C7 . . 25.7(4)
Ag1 P2 C3 C7 . . 160.3(3)
C2 P2 C3 C6 . . 145.7(3)
C4 P2 C3 C6 . . -101.9(3)
Ag1 P2 C3 C6 . . 32.8(3)
B1 C2 B3 B4 . . -138.3(3)
B6 C2 B3 B4 . . -41.1(3)
P2 C2 B3 B4 . . 116.7(3)
C1 C2 B3 B4 . . -101.1(3)
B4 C2 B3 B2 . . 100.9(4)
B1 C2 B3 B2 . . -37.4(3)
B6 C2 B3 B2 . . 59.8(4)
P2 C2 B3 B2 . . -142.4(3)
C1 C2 B3 B2 . . -0.2(4)
B4 C2 B3 B8 . . 37.6(4)
B1 C2 B3 B8 . . -100.7(4)
B6 C2 B3 B8 . . -3.5(5)
P2 C2 B3 B8 . . 154.3(3)
C1 C2 B3 B8 . . -63.5(4)
B4 C2 B3 B1 . . 138.3(3)
B6 C2 B3 B1 . . 97.2(3)
P2 C2 B3 B1 . . -105.1(3)
C1 C2 B3 B1 . . 37.2(2)
B5 B2 B3 C2 . . 0.9(5)
B8 B2 B3 C2 . . -99.2(4)
B10 B2 B3 C2 . . -63.2(4)
B1 B2 B3 C2 . . 37.0(3)
B5 B2 B3 B4 . . 62.5(4)
B8 B2 B3 B4 . . -37.5(3)
B10 B2 B3 B4 . . -1.6(4)
B1 B2 B3 B4 . . 98.7(3)
B5 B2 B3 B8 . . 100.0(4)
B10 B2 B3 B8 . . 35.9(3)
B1 B2 B3 B8 . . 136.2(4)
B5 B2 B3 B1 . . -36.1(3)
B8 B2 B3 B1 . . -136.2(4)
B10 B2 B3 B1 . . -100.2(4)
C1 B1 B3 C2 . . -42.4(3)
B2 B1 B3 C2 . . -138.5(3)
B5 B1 B3 C2 . . -103.0(3)
C2 B1 B3 B4 . . 36.1(3)
C1 B1 B3 B4 . . -6.3(4)
B2 B1 B3 B4 . . -102.4(4)
B5 B1 B3 B4 . . -66.9(4)
C2 B1 B3 B2 . . 138.5(3)
C1 B1 B3 B2 . . 96.1(3)
B5 B1 B3 B2 . . 35.4(3)
C2 B1 B3 B8 . . 99.5(4)
C1 B1 B3 B8 . . 57.1(4)
B2 B1 B3 B8 . . -39.0(3)
B5 B1 B3 B8 . . -3.5(4)
C2 P2 C4 C5 . . -62.1(4)
C3 P2 C4 C5 . . -172.1(3)
Ag1 P2 C4 C5 . . 55.4(4)
C2 P2 C4 C8 . . 177.2(3)
C3 P2 C4 C8 . . 67.3(4)
Ag1 P2 C4 C8 . . -65.2(4)
B1 C2 B4 B3 . . 39.9(3)
B6 C2 B4 B3 . . 137.6(3)
P2 C2 B4 B3 . . -114.3(3)
C1 C2 B4 B3 . . 100.6(3)
B3 C2 B4 B9 . . -100.6(4)
B1 C2 B4 B9 . . -60.6(4)
B6 C2 B4 B9 . . 37.1(4)
P2 C2 B4 B9 . . 145.2(3)
C1 C2 B4 B9 . . 0.1(4)
B3 C2 B4 B8 . . -37.6(3)
B1 C2 B4 B8 . . 2.3(4)
B6 C2 B4 B8 . . 100.1(4)
P2 C2 B4 B8 . . -151.8(3)
C1 C2 B4 B8 . . 63.1(4)
B3 C2 B4 B6 . . -137.6(3)
B1 C2 B4 B6 . . -97.7(3)
P2 C2 B4 B6 . . 108.1(3)
C1 C2 B4 B6 . . -37.0(3)
B2 B3 B4 C2 . . -100.4(3)
B8 B3 B4 C2 . . -137.7(4)
B1 B3 B4 C2 . . -36.7(3)
C2 B3 B4 B9 . . 100.2(3)
B2 B3 B4 B9 . . -0.1(4)
B8 B3 B4 B9 . . -37.5(3)
B1 B3 B4 B9 . . 63.5(4)
C2 B3 B4 B8 . . 137.7(4)
B2 B3 B4 B8 . . 37.4(3)
B1 B3 B4 B8 . . 101.0(4)
C2 B3 B4 B6 . . 37.1(3)
B2 B3 B4 B6 . . -63.2(4)
B8 B3 B4 B6 . . -100.6(4)
B1 B3 B4 B6 . . 0.4(4)
B7 C1 B5 B2 . . -99.8(4)
B6 C1 B5 B2 . . -59.7(4)
B1 C1 B5 B2 . . 37.3(3)
P1 C1 B5 B2 . . 145.5(3)
C2 C1 B5 B2 . . 1.0(4)
B6 C1 B5 B7 . . 40.1(3)
B1 C1 B5 B7 . . 137.1(3)
P1 C1 B5 B7 . . -114.7(3)
C2 C1 B5 B7 . . 100.8(3)
B7 C1 B5 B10 . . -36.8(3)
B6 C1 B5 B10 . . 3.3(4)
B1 C1 B5 B10 . . 100.3(4)
P1 C1 B5 B10 . . -151.5(3)
C2 C1 B5 B10 . . 64.0(4)
B7 C1 B5 B1 . . -137.1(3)
B6 C1 B5 B1 . . -97.0(3)
P1 C1 B5 B1 . . 108.2(3)
C2 C1 B5 B1 . . -36.3(3)
B3 B2 B5 C1 . . -1.2(5)
B8 B2 B5 C1 . . 62.5(4)
B10 B2 B5 C1 . . 98.7(4)
B1 B2 B5 C1 . . -37.1(3)
B3 B2 B5 B7 . . -62.6(4)
B8 B2 B5 B7 . . 1.2(4)
B10 B2 B5 B7 . . 37.3(3)
B1 B2 B5 B7 . . -98.5(3)
B3 B2 B5 B10 . . -99.9(4)
B8 B2 B5 B10 . . -36.2(4)
B1 B2 B5 B10 . . -135.8(4)
B3 B2 B5 B1 . . 35.9(3)
B8 B2 B5 B1 . . 99.7(4)
B10 B2 B5 B1 . . 135.8(4)
C2 B1 B5 C1 . . 41.4(3)
B3 B1 B5 C1 . . 102.8(3)
B2 B1 B5 C1 . . 138.3(4)
C2 B1 B5 B2 . . -96.9(4)
C1 B1 B5 B2 . . -138.3(4)
B3 B1 B5 B2 . . -35.5(3)
C2 B1 B5 B7 . . 4.5(4)
C1 B1 B5 B7 . . -36.9(3)
B3 B1 B5 B7 . . 65.8(4)
B2 B1 B5 B7 . . 101.4(4)
C2 B1 B5 B10 . . -57.9(4)
C1 B1 B5 B10 . . -99.3(4)
B3 B1 B5 B10 . . 3.5(4)
B2 B1 B5 B10 . . 39.0(4)
B5 C1 B6 C2 . . 96.1(3)
B7 C1 B6 C2 . . 136.4(3)
B1 C1 B6 C2 . . 28.5(3)
P1 C1 B6 C2 . . -107.1(2)
B5 C1 B6 B7 . . -40.4(3)
B1 C1 B6 B7 . . -107.9(3)
P1 C1 B6 B7 . . 116.5(3)
C2 C1 B6 B7 . . -136.4(3)
B5 C1 B6 B9 . . -4.2(4)
B7 C1 B6 B9 . . 36.2(3)
B1 C1 B6 B9 . . -71.8(4)
P1 C1 B6 B9 . . 152.7(3)
C2 C1 B6 B9 . . -100.3(3)
B5 C1 B6 B4 . . 58.1(4)
B7 C1 B6 B4 . . 98.5(4)
B1 C1 B6 B4 . . -9.4(4)
P1 C1 B6 B4 . . -145.0(3)
C2 C1 B6 B4 . . -38.0(3)
B4 C2 B6 C1 . . -136.4(3)
B3 C2 B6 C1 . . -95.6(3)
B1 C2 B6 C1 . . -28.7(3)
P2 C2 B6 C1 . . 105.4(3)
B4 C2 B6 B7 . . -98.0(4)
B3 C2 B6 B7 . . -57.2(4)
B1 C2 B6 B7 . . 9.7(4)
P2 C2 B6 B7 . . 143.8(3)
C1 C2 B6 B7 . . 38.4(3)
B4 C2 B6 B9 . . -36.1(4)
B3 C2 B6 B9 . . 4.7(4)
B1 C2 B6 B9 . . 71.5(4)
P2 C2 B6 B9 . . -154.3(3)
C1 C2 B6 B9 . . 100.2(4)
B3 C2 B6 B4 . . 40.8(3)
B1 C2 B6 B4 . . 107.7(3)
P2 C2 B6 B4 . . -118.2(3)
C1 C2 B6 B4 . . 136.4(3)
C2 B4 B6 C1 . . 42.5(3)
B3 B4 B6 C1 . . 5.7(4)
B9 B4 B6 C1 . . -96.0(4)
B8 B4 B6 C1 . . -57.4(4)
B3 B4 B6 C2 . . -36.8(3)
B9 B4 B6 C2 . . -138.5(4)
B8 B4 B6 C2 . . -99.9(4)
C2 B4 B6 B7 . . 103.5(3)
B3 B4 B6 B7 . . 66.7(4)
B9 B4 B6 B7 . . -35.0(4)
B8 B4 B6 B7 . . 3.6(4)
C2 B4 B6 B9 . . 138.5(4)
B3 B4 B6 B9 . . 101.7(4)
B8 B4 B6 B9 . . 38.6(4)
B5 C1 B7 B9 . . 101.0(4)
B6 C1 B7 B9 . . -37.7(4)
B1 C1 B7 B9 . . 59.6(5)
P1 C1 B7 B9 . . -143.4(3)
C2 C1 B7 B9 . . -0.6(4)
B5 C1 B7 B10 . . 37.3(4)
B6 C1 B7 B10 . . -101.4(4)
B1 C1 B7 B10 . . -4.1(5)
P1 C1 B7 B10 . . 152.9(3)
C2 C1 B7 B10 . . -64.3(4)
B6 C1 B7 B5 . . -138.7(3)
B1 C1 B7 B5 . . -41.3(3)
P1 C1 B7 B5 . . 115.6(3)
C2 C1 B7 B5 . . -101.6(3)
B5 C1 B7 B6 . . 138.7(3)
B1 C1 B7 B6 . . 97.3(3)
P1 C1 B7 B6 . . -105.7(3)
C2 C1 B7 B6 . . 37.1(3)
B2 B5 B7 C1 . . 100.7(3)
B10 B5 B7 C1 . . 138.1(4)
B1 B5 B7 C1 . . 37.6(3)
C1 B5 B7 B9 . . -100.1(4)
B2 B5 B7 B9 . . 0.6(4)
B10 B5 B7 B9 . . 38.0(4)
B1 B5 B7 B9 . . -62.5(4)
C1 B5 B7 B10 . . -138.1(4)
B2 B5 B7 B10 . . -37.4(3)
B1 B5 B7 B10 . . -100.5(4)
C1 B5 B7 B6 . . -36.2(3)
B2 B5 B7 B6 . . 64.5(4)
B10 B5 B7 B6 . . 101.9(4)
B1 B5 B7 B6 . . 1.5(4)
C2 B6 B7 C1 . . -42.6(3)
B9 B6 B7 C1 . . -138.2(4)
B4 B6 B7 C1 . . -103.0(3)
C1 B6 B7 B9 . . 138.2(4)
C2 B6 B7 B9 . . 95.6(4)
B4 B6 B7 B9 . . 35.2(3)
C1 B6 B7 B10 . . 99.0(4)
C2 B6 B7 B10 . . 56.5(4)
B9 B6 B7 B10 . . -39.2(4)
B4 B6 B7 B10 . . -4.0(4)
C1 B6 B7 B5 . . 35.6(3)
C2 B6 B7 B5 . . -7.0(4)
B9 B6 B7 B5 . . -102.6(4)
B4 B6 B7 B5 . . -67.4(4)
C2 B3 B8 B10 . . 64.8(5)
B4 B3 B8 B10 . . 101.5(4)
B2 B3 B8 B10 . . -36.9(4)
B1 B3 B8 B10 . . 2.2(5)
C2 B3 B8 B9 . . 0.8(5)
B4 B3 B8 B9 . . 37.4(4)
B2 B3 B8 B9 . . -101.0(5)
B1 B3 B8 B9 . . -61.9(5)
C2 B3 B8 B2 . . 101.7(4)
B4 B3 B8 B2 . . 138.4(4)
B1 B3 B8 B2 . . 39.1(3)
C2 B3 B8 B4 . . -36.6(3)
B2 B3 B8 B4 . . -138.4(4)
B1 B3 B8 B4 . . -99.3(3)
B3 B2 B8 B10 . . 139.3(4)
B5 B2 B8 B10 . . 36.8(3)
B1 B2 B8 B10 . . 100.5(4)
B3 B2 B8 B9 . . 100.1(4)
B5 B2 B8 B9 . . -2.4(5)
B10 B2 B8 B9 . . -39.2(4)
B1 B2 B8 B9 . . 61.3(5)
B5 B2 B8 B3 . . -102.5(3)
B10 B2 B8 B3 . . -139.3(4)
B1 B2 B8 B3 . . -38.8(3)
B3 B2 B8 B4 . . 36.8(3)
B5 B2 B8 B4 . . -65.6(4)
B10 B2 B8 B4 . . -102.4(4)
B1 B2 B8 B4 . . -2.0(5)
C2 B4 B8 B10 . . -64.3(5)
B3 B4 B8 B10 . . -101.1(4)
B9 B4 B8 B10 . . 36.8(4)
B6 B4 B8 B10 . . -2.0(5)
C2 B4 B8 B9 . . -101.1(4)
B3 B4 B8 B9 . . -137.9(4)
B6 B4 B8 B9 . . -38.8(3)
C2 B4 B8 B3 . . 36.9(3)
B9 B4 B8 B3 . . 137.9(4)
B6 B4 B8 B3 . . 99.2(3)
C2 B4 B8 B2 . . -0.1(5)
B3 B4 B8 B2 . . -37.0(3)
B9 B4 B8 B2 . . 100.9(4)
B6 B4 B8 B2 . . 62.2(4)
C1 B7 B9 B8 . . -63.4(5)
B10 B7 B9 B8 . . 35.9(4)
B5 B7 B9 B8 . . -2.1(5)
B6 B7 B9 B8 . . -100.4(4)
C1 B7 B9 B4 . . 0.7(5)
B10 B7 B9 B4 . . 100.0(4)
B5 B7 B9 B4 . . 62.0(5)
B6 B7 B9 B4 . . -36.4(4)
C1 B7 B9 B10 . . -99.3(4)
B5 B7 B9 B10 . . -38.0(3)
B6 B7 B9 B10 . . -136.3(4)
C1 B7 B9 B6 . . 37.0(3)
B10 B7 B9 B6 . . 136.3(4)
B5 B7 B9 B6 . . 98.4(3)
B10 B8 B9 B7 . . -36.4(4)
B3 B8 B9 B7 . . 65.8(5)
B2 B8 B9 B7 . . 2.8(5)
B4 B8 B9 B7 . . 103.0(4)
B10 B8 B9 B4 . . -139.5(4)
B3 B8 B9 B4 . . -37.2(4)
B2 B8 B9 B4 . . -100.3(4)
B3 B8 B9 B10 . . 102.3(4)
B2 B8 B9 B10 . . 39.2(4)
B4 B8 B9 B10 . . 139.5(4)
B10 B8 B9 B6 . . -100.3(4)
B3 B8 B9 B6 . . 2.0(6)
B2 B8 B9 B6 . . -61.1(5)
B4 B8 B9 B6 . . 39.2(4)
C2 B4 B9 B7 . . -0.5(5)
B3 B4 B9 B7 . . -62.4(5)
B8 B4 B9 B7 . . -100.0(5)
B6 B4 B9 B7 . . 36.3(4)
C2 B4 B9 B8 . . 99.6(4)
B3 B4 B9 B8 . . 37.7(3)
B6 B4 B9 B8 . . 136.3(4)
C2 B4 B9 B10 . . 63.7(4)
B3 B4 B9 B10 . . 1.8(5)
B8 B4 B9 B10 . . -35.9(4)
B6 B4 B9 B10 . . 100.4(4)
C2 B4 B9 B6 . . -36.7(3)
B3 B4 B9 B6 . . -98.6(3)
B8 B4 B9 B6 . . -136.3(4)
C1 B6 B9 B7 . . -35.6(3)
C2 B6 B9 B7 . . -105.1(3)
B4 B6 B9 B7 . . -140.2(4)
C1 B6 B9 B8 . . 65.6(5)
C2 B6 B9 B8 . . -3.9(5)
B7 B6 B9 B8 . . 101.2(5)
B4 B6 B9 B8 . . -39.0(4)
C1 B6 B9 B4 . . 104.6(3)
C2 B6 B9 B4 . . 35.1(3)
B7 B6 B9 B4 . . 140.2(4)
C1 B6 B9 B10 . . 3.4(5)
C2 B6 B9 B10 . . -66.2(4)
B7 B6 B9 B10 . . 39.0(4)
B4 B6 B9 B10 . . -101.2(4)
B9 B8 B10 B7 . . 36.0(4)
B3 B8 B10 B7 . . -63.7(5)
B2 B8 B10 B7 . . -100.3(4)
B4 B8 B10 B7 . . -0.5(5)
B3 B8 B10 B9 . . -99.7(4)
B2 B8 B10 B9 . . -136.3(4)
B4 B8 B10 B9 . . -36.5(4)
B9 B8 B10 B2 . . 136.3(4)
B3 B8 B10 B2 . . 36.6(4)
B4 B8 B10 B2 . . 99.8(4)
B9 B8 B10 B5 . . 99.7(4)
B3 B8 B10 B5 . . 0.0(6)
B2 B8 B10 B5 . . -36.6(4)
B4 B8 B10 B5 . . 63.1(5)
C1 B7 B10 B8 . . 65.2(5)
B9 B7 B10 B8 . . -36.5(4)
B5 B7 B10 B8 . . 101.3(4)
B6 B7 B10 B8 . . 2.8(5)
C1 B7 B10 B9 . . 101.7(4)
B5 B7 B10 B9 . . 137.9(4)
B6 B7 B10 B9 . . 39.3(3)
C1 B7 B10 B2 . . 1.2(6)
B9 B7 B10 B2 . . -100.5(5)
B5 B7 B10 B2 . . 37.4(4)
B6 B7 B10 B2 . . -61.2(5)
C1 B7 B10 B5 . . -36.2(3)
B9 B7 B10 B5 . . -137.9(4)
B6 B7 B10 B5 . . -98.6(3)
B7 B9 B10 B8 . . 139.5(4)
B4 B9 B10 B8 . . 36.4(3)
B6 B9 B10 B8 . . 100.4(4)
B8 B9 B10 B7 . . -139.5(4)
B4 B9 B10 B7 . . -103.1(4)
B6 B9 B10 B7 . . -39.0(3)
B7 B9 B10 B2 . . 100.3(4)
B8 B9 B10 B2 . . -39.1(3)
B4 B9 B10 B2 . . -2.7(5)
B6 B9 B10 B2 . . 61.3(5)
B7 B9 B10 B5 . . 37.5(3)
B8 B9 B10 B5 . . -102.0(4)
B4 B9 B10 B5 . . -65.6(5)
B6 B9 B10 B5 . . -1.6(5)
B3 B2 B10 B8 . . -36.4(3)
B5 B2 B10 B8 . . -139.1(4)
B1 B2 B10 B8 . . -99.6(4)
B3 B2 B10 B7 . . 65.1(5)
B5 B2 B10 B7 . . -37.5(4)
B8 B2 B10 B7 . . 101.5(5)
B1 B2 B10 B7 . . 1.9(6)
B3 B2 B10 B9 . . 2.6(5)
B5 B2 B10 B9 . . -100.0(4)
B8 B2 B10 B9 . . 39.1(4)
B1 B2 B10 B9 . . -60.5(5)
B3 B2 B10 B5 . . 102.6(4)
B8 B2 B10 B5 . . 139.1(4)
B1 B2 B10 B5 . . 39.4(3)
C1 B5 B10 B8 . . -64.7(5)
B2 B5 B10 B8 . . 37.0(4)
B7 B5 B10 B8 . . -100.9(5)
B1 B5 B10 B8 . . -2.1(5)
C1 B5 B10 B7 . . 36.2(3)
B2 B5 B10 B7 . . 137.9(4)
B1 B5 B10 B7 . . 98.8(4)
C1 B5 B10 B9 . . -0.9(5)
B2 B5 B10 B9 . . 100.8(4)
B7 B5 B10 B9 . . -37.1(4)
B1 B5 B10 B9 . . 61.7(4)
C1 B5 B10 B2 . . -101.7(4)
B7 B5 B10 B2 . . -137.9(4)
B1 B5 B10 B2 . . -39.1(3)
O1 N1 O2 Ag1 . . -172.7(3)
O3 N1 O2 Ag1 . . 5.6(5)
O1 N1 O2 Ag1 . 3_655 16.1(5)
O3 N1 O2 Ag1 . 3_655 -165.6(3)
O2 Ag1 O2 N1 3_655 . -172.6(4)
P1 Ag1 O2 N1 . . -56.7(3)
P2 Ag1 O2 N1 . . 77.4(3)
O2 Ag1 O2 Ag1 3_655 3_655 0.0
P1 Ag1 O2 Ag1 . 3_655 115.89(11)
P2 Ag1 O2 Ag1 . 3_655 -109.99(11)
